data_2224794
loop_
_publ_author_name
'Deng, Juean'
'Shen, Dongsheng'
'Zhou, Zongzhou'

_publ_section_title
;
 3-Dimethylamino-1-(4-methylphenyl)prop-2-en-1-one
;
_journal_coeditor_code VM2013
_journal_issue 1
_journal_name_full 'Acta Crystallographica Section E'
_journal_page_first o2
_journal_paper_doi 10.1107/S1600536809048879
_journal_volume 66
_journal_year 2010
_chemical_formula_iupac 'C12 H15 N O'
_chemical_formula_moiety 'C12 H15 N O'
_chemical_formula_sum 'C12 H15 N O'
_chemical_formula_weight 189.25
_chemical_melting_point 367
_chemical_name_systematic
;
3-Dimethylamino-1-(4-methylphenyl)prop-2-en-1-one
;
_space_group_IT_number 14
_symmetry_cell_setting monoclinic
_symmetry_space_group_name_Hall '-P 2ybc'
_symmetry_space_group_name_H-M 'P 1 21/c 1'
_atom_sites_solution_hydrogens geom
_atom_sites_solution_primary direct
_atom_sites_solution_secondary difmap
_audit_creation_method SHELXL-97
_cell_angle_alpha 90.00
_cell_angle_beta 99.300(3)
_cell_angle_gamma 90.00
_cell_formula_units_Z 4
_cell_length_a 8.7918(17)
_cell_length_b 5.9506(12)
_cell_length_c 20.789(4)
_cell_measurement_reflns_used 1291
_cell_measurement_temperature 173(2)
_cell_measurement_theta_max 28.64
_cell_measurement_theta_min 3.12
_cell_volume 1073.3(4)
_computing_cell_refinement 'SAINT-Plus (Bruker, 2005)'
_computing_data_collection 'APEX2 (Bruker, 2005)'
_computing_data_reduction 'SAINT-Plus (Bruker, 2005)'
_computing_molecular_graphics 'SHELXTL (Sheldrick, 2008)'
_computing_publication_material 'SHELXTL (Sheldrick, 2008)'
_computing_structure_refinement 'SHELXL97 (Sheldrick, 2008)'
_computing_structure_solution 'SHELXS97 (Sheldrick, 2008)'
_diffrn_ambient_temperature 173(2)
_diffrn_measured_fraction_theta_full 0.970
_diffrn_measured_fraction_theta_max 0.970
_diffrn_measurement_device_type 'Bruker APEX CCD'
_diffrn_measurement_method 'omega and phi scans'
_diffrn_radiation_monochromator graphite
_diffrn_radiation_source 'fine-focus sealed tube'
_diffrn_radiation_type MoK\a
_diffrn_radiation_wavelength 0.71073
_diffrn_reflns_av_R_equivalents 0.0229
_diffrn_reflns_av_sigmaI/netI 0.0282
_diffrn_reflns_limit_h_max 10
_diffrn_reflns_limit_h_min -10
_diffrn_reflns_limit_k_max 7
_diffrn_reflns_limit_k_min -7
_diffrn_reflns_limit_l_max 26
_diffrn_reflns_limit_l_min -11
_diffrn_reflns_number 5180
_diffrn_reflns_theta_full 27.03
_diffrn_reflns_theta_max 27.03
_diffrn_reflns_theta_min 1.99
_diffrn_standards_decay_% 0
_exptl_absorpt_coefficient_mu 0.074
_exptl_absorpt_correction_T_max 0.9978
_exptl_absorpt_correction_T_min 0.9941
_exptl_absorpt_correction_type multi-scan
_exptl_absorpt_process_details '(SADABS; Sheldrick, 2004)'
_exptl_crystal_colour colourless
_exptl_crystal_density_diffrn 1.171
_exptl_crystal_density_method 'not measured'
_exptl_crystal_description plate
_exptl_crystal_F_000 408
_exptl_crystal_size_max 0.08
_exptl_crystal_size_mid 0.06
_exptl_crystal_size_min 0.03
_refine_diff_density_max 0.267
_refine_diff_density_min -0.227
_refine_ls_extinction_method none
_refine_ls_goodness_of_fit_ref 1.018
_refine_ls_hydrogen_treatment constr
_refine_ls_matrix_type full
_refine_ls_number_parameters 130
_refine_ls_number_reflns 2290
_refine_ls_number_restraints 0
_refine_ls_restrained_S_all 1.018
_refine_ls_R_factor_all 0.0632
_refine_ls_R_factor_gt 0.0463
_refine_ls_shift/su_max 0.000
_refine_ls_shift/su_mean 0.000
_refine_ls_structure_factor_coef Fsqd
_refine_ls_weighting_details 'calc w=1/[\s^2^(Fo^2^)+(0.0918P)^2^+0.1894P] where P=(Fo^2^+2Fc^2^)/3'
_refine_ls_weighting_scheme calc
_refine_ls_wR_factor_gt 0.1323
_refine_ls_wR_factor_ref 0.1500
_reflns_number_gt 1731
_reflns_number_total 2290
_reflns_threshold_expression I>2sigma(I)
_cod_data_source_file vm2013.cif
_cod_data_source_block I
_cod_original_sg_symbol_H-M 'P 21/c'
_cod_database_code 2224794
_cod_database_fobs_code 2224794

loop_
_symmetry_equiv_pos_as_xyz
'x, y, z'
'-x, y+1/2, -z+1/2'
'-x, -y, -z'
'x, -y-1/2, z-1/2'

loop_
_atom_site_type_symbol
_atom_site_label
_atom_site_fract_x
_atom_site_fract_y
_atom_site_fract_z
_atom_site_U_iso_or_equiv
_atom_site_adp_type
_atom_site_calc_flag
_atom_site_refinement_flags
_atom_site_occupancy
_atom_site_disorder_assembly
_atom_site_disorder_group
O O1 0.19626(13) 0.51500(19) 0.07917(6) 0.0490(4) Uani d . 1 . .
N N1 -0.15817(14) 0.0530(2) 0.05528(6) 0.0327(3) Uani d . 1 . .
C C1 0.84154(18) 0.1518(3) 0.24118(8) 0.0439(4) Uani d . 1 . .
H H1A 0.8475 -0.0002 0.2596 0.066 Uiso calc R 1 . .
H H1B 0.8626 0.2619 0.2765 0.066 Uiso calc R 1 . .
H H1C 0.9179 0.1680 0.2120 0.066 Uiso calc R 1 . .
C C2 0.68222(16) 0.1912(2) 0.20336(7) 0.0308(3) Uani d . 1 . .
C C3 0.64246(17) 0.3950(3) 0.17274(7) 0.0346(4) Uani d . 1 . .
H H3A 0.7179 0.5101 0.1744 0.042 Uiso calc R 1 . .
C C4 0.49477(17) 0.4341(2) 0.13971(7) 0.0318(3) Uani d . 1 . .
H H4A 0.4705 0.5753 0.1193 0.038 Uiso calc R 1 . .
C C5 0.38156(16) 0.2684(2) 0.13621(6) 0.0271(3) Uani d . 1 . .
C C6 0.42232(16) 0.0632(2) 0.16573(7) 0.0302(3) Uani d . 1 . .
H H6A 0.3478 -0.0535 0.1632 0.036 Uiso calc R 1 . .
C C7 0.57032(17) 0.0256(3) 0.19896(7) 0.0328(4) Uani d . 1 . .
H H7A 0.5952 -0.1161 0.2190 0.039 Uiso calc R 1 . .
C C8 0.22148(16) 0.3234(2) 0.10167(7) 0.0301(3) Uani d . 1 . .
C C9 0.10551(16) 0.1520(2) 0.09670(7) 0.0291(3) Uani d . 1 . .
H H9A 0.1299 0.0087 0.1157 0.035 Uiso calc R 1 . .
C C10 -0.03947(16) 0.1940(2) 0.06473(7) 0.0296(3) Uani d . 1 . .
H H10A -0.0578 0.3408 0.0472 0.036 Uiso calc R 1 . .
C C11 -0.1441(2) -0.1751(3) 0.07988(9) 0.0442(4) Uani d . 1 . .
H H11A -0.0440 -0.2368 0.0739 0.066 Uiso calc R 1 . .
H H11B -0.2268 -0.2675 0.0560 0.066 Uiso calc R 1 . .
H H11C -0.1520 -0.1752 0.1264 0.066 Uiso calc R 1 . .
C C12 -0.30880(17) 0.1211(3) 0.02142(8) 0.0411(4) Uani d . 1 . .
H H12A -0.3026 0.2740 0.0045 0.062 Uiso calc R 1 . .
H H12B -0.3833 0.1175 0.0518 0.062 Uiso calc R 1 . .
H H12C -0.3421 0.0178 -0.0148 0.062 Uiso calc R 1 . .

loop_
_atom_site_aniso_label
_atom_site_aniso_U_11
_atom_site_aniso_U_22
_atom_site_aniso_U_33
_atom_site_aniso_U_12
_atom_site_aniso_U_13
_atom_site_aniso_U_23
O1 0.0387(7) 0.0328(6) 0.0712(9) -0.0016(5) -0.0038(6) 0.0170(6)
N1 0.0276(6) 0.0359(7) 0.0341(7) -0.0024(5) 0.0035(5) -0.0010(5)
C1 0.0330(9) 0.0542(10) 0.0421(9) 0.0026(7) -0.0008(7) -0.0023(8)
C2 0.0276(7) 0.0373(8) 0.0274(7) 0.0008(6) 0.0047(5) -0.0040(6)
C3 0.0325(8) 0.0346(8) 0.0367(8) -0.0090(6) 0.0056(6) -0.0041(6)
C4 0.0360(8) 0.0261(7) 0.0335(8) -0.0030(6) 0.0065(6) 0.0026(6)
C5 0.0283(7) 0.0286(7) 0.0250(7) -0.0013(5) 0.0062(5) -0.0018(5)
C6 0.0299(7) 0.0280(7) 0.0326(8) -0.0030(6) 0.0050(6) 0.0013(6)
C7 0.0356(8) 0.0318(8) 0.0309(7) 0.0028(6) 0.0048(6) 0.0031(6)
C8 0.0321(8) 0.0280(7) 0.0305(7) 0.0006(6) 0.0056(6) 0.0015(6)
C9 0.0286(8) 0.0282(7) 0.0307(7) 0.0004(6) 0.0055(6) 0.0019(6)
C10 0.0316(8) 0.0288(7) 0.0296(7) -0.0003(6) 0.0083(6) -0.0007(6)
C11 0.0457(10) 0.0360(9) 0.0512(10) -0.0103(7) 0.0090(8) -0.0011(7)
C12 0.0285(8) 0.0562(11) 0.0377(8) -0.0011(7) 0.0031(6) -0.0056(7)

loop_
_atom_type_symbol
_atom_type_description
_atom_type_scat_dispersion_real
_atom_type_scat_dispersion_imag
_atom_type_scat_source
C C 0.0033 0.0016 'International Tables Vol C Tables 4.2.6.8 and 6.1.1.4'
H H 0.0000 0.0000 'International Tables Vol C Tables 4.2.6.8 and 6.1.1.4'
N N 0.0061 0.0033 'International Tables Vol C Tables 4.2.6.8 and 6.1.1.4'
O O 0.0106 0.0060 'International Tables Vol C Tables 4.2.6.8 and 6.1.1.4'

loop_
_geom_angle_atom_site_label_1
_geom_angle_atom_site_label_2
_geom_angle_atom_site_label_3
_geom_angle_site_symmetry_1
_geom_angle_site_symmetry_3
_geom_angle
_geom_angle_publ_flag
C10 N1 C11 . . 121.29(13) ?
C10 N1 C12 . . 121.85(13) ?
C11 N1 C12 . . 116.84(13) ?
C2 C1 H1A . . 109.5 ?
C2 C1 H1B . . 109.5 ?
H1A C1 H1B . . 109.5 ?
C2 C1 H1C . . 109.5 ?
H1A C1 H1C . . 109.5 ?
H1B C1 H1C . . 109.5 ?
C7 C2 C3 . . 117.91(13) ?
C7 C2 C1 . . 120.88(14) ?
C3 C2 C1 . . 121.21(14) ?
C4 C3 C2 . . 121.32(13) ?
C4 C3 H3A . . 119.3 ?
C2 C3 H3A . . 119.3 ?
C3 C4 C5 . . 120.69(14) ?
C3 C4 H4A . . 119.7 ?
C5 C4 H4A . . 119.7 ?
C6 C5 C4 . . 117.92(13) ?
C6 C5 C8 . . 123.77(13) ?
C4 C5 C8 . . 118.31(13) ?
C5 C6 C7 . . 121.06(13) ?
C5 C6 H6A . . 119.5 ?
C7 C6 H6A . . 119.5 ?
C2 C7 C6 . . 121.09(13) ?
C2 C7 H7A . . 119.5 ?
C6 C7 H7A . . 119.5 ?
O1 C8 C9 . . 123.07(13) ?
O1 C8 C5 . . 118.41(13) ?
C9 C8 C5 . . 118.52(12) ?
C10 C9 C8 . . 120.19(13) ?
C10 C9 H9A . . 119.9 ?
C8 C9 H9A . . 119.9 ?
N1 C10 C9 . . 127.35(14) ?
N1 C10 H10A . . 116.3 ?
C9 C10 H10A . . 116.3 ?
N1 C11 H11A . . 109.5 ?
N1 C11 H11B . . 109.5 ?
H11A C11 H11B . . 109.5 ?
N1 C11 H11C . . 109.5 ?
H11A C11 H11C . . 109.5 ?
H11B C11 H11C . . 109.5 ?
N1 C12 H12A . . 109.5 ?
N1 C12 H12B . . 109.5 ?
H12A C12 H12B . . 109.5 ?
N1 C12 H12C . . 109.5 ?
H12A C12 H12C . . 109.5 ?
H12B C12 H12C . . 109.5 ?

loop_
_geom_bond_atom_site_label_1
_geom_bond_atom_site_label_2
_geom_bond_site_symmetry_2
_geom_bond_distance
_geom_bond_publ_flag
O1 C8 . 1.2388(18) ?
N1 C10 . 1.3288(18) ?
N1 C11 . 1.448(2) ?
N1 C12 . 1.453(2) ?
C1 C2 . 1.510(2) ?
C1 H1A . 0.9800 ?
C1 H1B . 0.9800 ?
C1 H1C . 0.9800 ?
C2 C7 . 1.385(2) ?
C2 C3 . 1.388(2) ?
C3 C4 . 1.387(2) ?
C3 H3A . 0.9500 ?
C4 C5 . 1.395(2) ?
C4 H4A . 0.9500 ?
C5 C6 . 1.387(2) ?
C5 C8 . 1.509(2) ?
C6 C7 . 1.389(2) ?
C6 H6A . 0.9500 ?
C7 H7A . 0.9500 ?
C8 C9 . 1.434(2) ?
C9 C10 . 1.362(2) ?
C9 H9A . 0.9500 ?
C10 H10A . 0.9500 ?
C11 H11A . 0.9800 ?
C11 H11B . 0.9800 ?
C11 H11C . 0.9800 ?
C12 H12A . 0.9800 ?
C12 H12B . 0.9800 ?
C12 H12C . 0.9800 ?

loop_
_cod_related_entry_id
_cod_related_entry_database
_cod_related_entry_code
1 ChemSpider 4541321
